data_4069413
loop_
_publ_author_name
'Peganova, Tat&#x2019;yana A.'
'Valyaeva, Anna V.'
'Kalsin, Alexander M.'
'Petrovskii, Pavel V.'
'Borissova, Alexandra O.'
'Lyssenko, Konstantin A.'
'Ustynyuk, Nikolai A.'

_publ_section_title
;
 Synthesis of Aminoiminophosphoranate Complexes of Palladium and Platinum
 and X-ray Diffractional Investigation of the Weak
 C&#x2212;H&#x00B7;&#x00B7;&#x00B7;Pd Interactions Affecting the Geometry
 of the PdNPN Metallacycles
;
_journal_issue 10
_journal_name_full Organometallics
_journal_page_first 3021
_journal_paper_doi 10.1021/om900185r
_journal_volume 28
_journal_year 2009
_chemical_formula_moiety 'C60 H64 N4 P2 Pd'
_chemical_formula_sum 'C60 H64 N4 P2 Pd'
_chemical_formula_weight 1009.49
_chemical_name_systematic
; 
 ? 
;
_space_group_IT_number 2
_symmetry_cell_setting triclinic
_symmetry_space_group_name_Hall '-P 1'
_symmetry_space_group_name_H-M 'P -1'
_atom_sites_solution_hydrogens geom
_atom_sites_solution_primary direct
_atom_sites_solution_secondary difmap
_audit_creation_method SHELXL-97
_cell_angle_alpha 85.5530(10)
_cell_angle_beta 70.2530(10)
_cell_angle_gamma 79.4690(10)
_cell_formula_units_Z 1
_cell_length_a 9.3444(2)
_cell_length_b 11.5954(2)
_cell_length_c 12.9651(2)
_cell_measurement_reflns_used 999
_cell_measurement_temperature 100(2)
_cell_measurement_theta_max 50
_cell_measurement_theta_min 3
_cell_volume 1299.72(4)
_computing_cell_refinement 'Bruker SAINT'
_computing_data_collection 'Bruker APEX II'
_computing_data_reduction 'Bruker SAINT'
_computing_molecular_graphics 'Bruker SHELXTL'
_computing_publication_material 'Bruker SHELXTL'
_computing_structure_refinement 'SHELXL-97 (Sheldrick, 1997)'
_computing_structure_solution 'SHELXS-97 (Sheldrick, 1997)'
_diffrn_ambient_temperature 100(2)
_diffrn_measured_fraction_theta_full 0.937
_diffrn_measured_fraction_theta_max 0.937
_diffrn_measurement_device_type 'Bruker APEX II CCD area detector''
_diffrn_measurement_method 'omega scans'
_diffrn_radiation_monochromator graphite
_diffrn_radiation_source 'fine-focus sealed tube'
_diffrn_radiation_type MoK\a
_diffrn_radiation_wavelength 0.71073
_diffrn_reflns_av_R_equivalents 0.0314
_diffrn_reflns_av_sigmaI/netI 0.0316
_diffrn_reflns_limit_h_max 19
_diffrn_reflns_limit_h_min -20
_diffrn_reflns_limit_k_max 23
_diffrn_reflns_limit_k_min -24
_diffrn_reflns_limit_l_max 27
_diffrn_reflns_limit_l_min -27
_diffrn_reflns_number 79234
_diffrn_reflns_theta_full 50.00
_diffrn_reflns_theta_max 50.00
_diffrn_reflns_theta_min 1.67
_exptl_absorpt_coefficient_mu 0.461
_exptl_absorpt_correction_T_max 0.913
_exptl_absorpt_correction_T_min 0.837
_exptl_absorpt_correction_type multi-scan
_exptl_absorpt_process_details SADABS
_exptl_crystal_colour red
_exptl_crystal_density_diffrn 1.290
_exptl_crystal_density_method 'not measured'
_exptl_crystal_description prism
_exptl_crystal_F_000 528
_exptl_crystal_size_max 0.40
_exptl_crystal_size_mid 0.20
_exptl_crystal_size_min 0.20
_refine_diff_density_max 1.504
_refine_diff_density_min -0.961
_refine_diff_density_rms 0.098
_refine_ls_extinction_method none
_refine_ls_goodness_of_fit_ref 0.978
_refine_ls_hydrogen_treatment constr
_refine_ls_matrix_type full
_refine_ls_number_parameters 304
_refine_ls_number_reflns 25522
_refine_ls_number_restraints 0
_refine_ls_restrained_S_all 0.978
_refine_ls_R_factor_all 0.0405
_refine_ls_R_factor_gt 0.0333
_refine_ls_shift/su_max 0.008
_refine_ls_shift/su_mean 0.000
_refine_ls_structure_factor_coef Fsqd
_refine_ls_weighting_details 'calc w=1/[\s^2^(Fo^2^)+(0.0344P)^2^+0.5124P] where P=(Fo^2^+2Fc^2^)/3'
_refine_ls_weighting_scheme calc
_refine_ls_wR_factor_gt 0.0764
_refine_ls_wR_factor_ref 0.0822
_reflns_number_gt 22940
_reflns_number_total 25522
_reflns_threshold_expression I>2\s(I)
_cod_data_source_file om900185r_si_002.cif
_cod_data_source_block pd
_cod_depositor_comments
;
The following automatic conversions were performed:

'_symmetry_cell_setting' value 'Triclinic' changed to 'triclinic'
according to /home/saulius/struct/CIF-dictionaries/cif_core.dic
dictionary named 'cif_core.dic' version 2.4.2 from 2011-04-26.

Automatic conversion script
Id: cif_fix_values 1715 2011-07-08 13:25:40Z adriana 
;
_cod_database_code 4069413

loop_
_symmetry_equiv_pos_as_xyz
'x, y, z'
'-x, -y, -z'

loop_
_atom_site_label
_atom_site_type_symbol
_atom_site_fract_x
_atom_site_fract_y
_atom_site_fract_z
_atom_site_U_iso_or_equiv
_atom_site_adp_type
_atom_site_occupancy
_atom_site_symmetry_multiplicity
_atom_site_calc_flag
_atom_site_refinement_flags
Pd1 Pd 0.5000 0.0000 0.5000 0.00979(1) Uani 1 2 d S
P1 P 0.308941(18) 0.189709(14) 0.453445(13) 0.01031(2) Uani 1 1 d .
N1 N 0.33890(6) 0.14444(5) 0.56710(4) 0.01243(7) Uani 1 1 d .
N2 N 0.43844(6) 0.09231(5) 0.37470(4) 0.01284(7) Uani 1 1 d .
C1 C 0.33662(7) 0.33832(6) 0.41465(6) 0.01427(9) Uani 1 1 d .
C2 C 0.48705(9) 0.36189(8) 0.38529(8) 0.02215(13) Uani 1 1 d .
H2A H 0.5701 0.2996 0.3816 0.027 Uiso 1 1 calc R
C3 C 0.51518(12) 0.47632(9) 0.36154(10) 0.0311(2) Uani 1 1 d .
H3A H 0.6175 0.4920 0.3416 0.037 Uiso 1 1 calc R
C4 C 0.39434(14) 0.56769(9) 0.36693(10) 0.0332(2) Uani 1 1 d .
H4A H 0.4141 0.6457 0.3503 0.040 Uiso 1 1 calc R
C5 C 0.24492(13) 0.54549(8) 0.39651(10) 0.0316(2) Uani 1 1 d .
H5A H 0.1623 0.6083 0.4007 0.038 Uiso 1 1 calc R
C6 C 0.21553(9) 0.43115(7) 0.42020(8) 0.02247(14) Uani 1 1 d .
H6A H 0.1129 0.4162 0.4402 0.027 Uiso 1 1 calc R
C7 C 0.11364(7) 0.18264(5) 0.46222(5) 0.01238(8) Uani 1 1 d .
C8 C 0.05917(8) 0.21809(7) 0.37440(6) 0.01797(11) Uani 1 1 d .
H8A H 0.1247 0.2490 0.3091 0.022 Uiso 1 1 calc R
C9 C -0.09047(9) 0.20816(8) 0.38254(7) 0.02147(12) Uani 1 1 d .
H9A H -0.1268 0.2320 0.3227 0.026 Uiso 1 1 calc R
C10 C -0.18721(8) 0.16329(7) 0.47838(7) 0.01997(12) Uani 1 1 d .
H10A H -0.2894 0.1567 0.4839 0.024 Uiso 1 1 calc R
C11 C -0.13429(8) 0.12817(7) 0.56583(7) 0.01749(10) Uani 1 1 d .
H11A H -0.2004 0.0978 0.6311 0.021 Uiso 1 1 calc R
C12 C 0.01595(7) 0.13747(6) 0.55790(5) 0.01411(8) Uani 1 1 d .
H12A H 0.0519 0.1130 0.6177 0.017 Uiso 1 1 calc R
C13 C 0.30592(7) 0.20928(5) 0.66113(5) 0.01164(7) Uani 1 1 d .
C14 C 0.39602(7) 0.17954(6) 0.72976(5) 0.01355(8) Uani 1 1 d .
H14A H 0.4804 0.1165 0.7109 0.016 Uiso 1 1 calc R
C15 C 0.36314(8) 0.24132(6) 0.82497(6) 0.01596(9) Uani 1 1 d .
H15A H 0.4244 0.2181 0.8708 0.019 Uiso 1 1 calc R
C16 C 0.24274(8) 0.33648(6) 0.85526(6) 0.01575(9) Uani 1 1 d .
C17 C 0.15425(8) 0.36630(6) 0.78646(6) 0.01650(10) Uani 1 1 d .
H17A H 0.0717 0.4307 0.8047 0.020 Uiso 1 1 calc R
C18 C 0.18372(8) 0.30404(6) 0.69154(6) 0.01523(9) Uani 1 1 d .
H18A H 0.1204 0.3260 0.6470 0.018 Uiso 1 1 calc R
C19 C 0.20784(10) 0.40389(7) 0.95912(7) 0.02177(13) Uani 1 1 d .
H19A H 0.1279 0.4739 0.9583 0.026 Uiso 1 1 calc R
C20 C 0.34958(15) 0.44893(12) 0.96413(13) 0.0410(3) Uani 1 1 d .
H20A H 0.3907 0.4960 0.8981 0.061 Uiso 1 1 calc R
H20B H 0.4286 0.3822 0.9685 0.061 Uiso 1 1 calc R
H20C H 0.3201 0.4975 1.0290 0.061 Uiso 1 1 calc R
C21 C 0.13968(17) 0.33023(10) 1.06106(8) 0.0351(2) Uani 1 1 d .
H21A H 0.0493 0.3027 1.0559 0.053 Uiso 1 1 calc R
H21B H 0.1089 0.3781 1.1265 0.053 Uiso 1 1 calc R
H21C H 0.2171 0.2626 1.0662 0.053 Uiso 1 1 calc R
C22 C 0.53221(7) 0.10866(6) 0.26579(5) 0.01292(8) Uani 1 1 d .
C23 C 0.46883(9) 0.14273(10) 0.18257(6) 0.02498(17) Uani 1 1 d .
H23A H 0.3600 0.1594 0.2000 0.030 Uiso 1 1 calc R
C24 C 0.56358(10) 0.15247(12) 0.07444(7) 0.0302(2) Uani 1 1 d .
H24A H 0.5177 0.1759 0.0193 0.036 Uiso 1 1 calc R
C25 C 0.72407(8) 0.12882(7) 0.04458(6) 0.01846(11) Uani 1 1 d .
C26 C 0.78627(8) 0.09500(7) 0.12792(6) 0.01693(10) Uani 1 1 d .
H26A H 0.8952 0.0788 0.1103 0.020 Uiso 1 1 calc R
C27 C 0.69308(7) 0.08418(7) 0.23665(6) 0.01578(9) Uani 1 1 d .
H27A H 0.7392 0.0600 0.2915 0.019 Uiso 1 1 calc R
C28 C 0.82696(9) 0.13138(8) -0.07437(6) 0.02018(12) Uani 1 1 d .
H28A H 0.9361 0.1212 -0.0756 0.024 Uiso 1 1 calc R
C29 C 0.81235(12) 0.02846(9) -0.13509(7) 0.02628(15) Uani 1 1 d .
H29A H 0.8344 -0.0451 -0.0965 0.039 Uiso 1 1 calc R
H29B H 0.8860 0.0265 -0.2099 0.039 Uiso 1 1 calc R
H29C H 0.7073 0.0381 -0.1378 0.039 Uiso 1 1 calc R
C30 C 0.79328(12) 0.24728(9) -0.13345(8) 0.02811(17) Uani 1 1 d .
H30A H 0.8034 0.3123 -0.0938 0.042 Uiso 1 1 calc R
H30B H 0.6881 0.2579 -0.1361 0.042 Uiso 1 1 calc R
H30C H 0.8667 0.2459 -0.2082 0.042 Uiso 1 1 calc R

loop_
_atom_site_aniso_label
_atom_site_aniso_U_11
_atom_site_aniso_U_22
_atom_site_aniso_U_33
_atom_site_aniso_U_23
_atom_site_aniso_U_13
_atom_site_aniso_U_12
Pd1 0.00906(2) 0.01080(2) 0.00973(2) -0.00021(1) -0.00366(2) -0.00110(1)
P1 0.00933(5) 0.01049(5) 0.01109(5) 0.00031(4) -0.00381(4) -0.00100(4)
N1 0.01320(17) 0.01283(17) 0.01110(16) -0.00136(13) -0.00525(14) 0.00112(13)
N2 0.01244(17) 0.01407(18) 0.01036(15) -0.00048(14) -0.00340(13) 0.00131(13)
C1 0.0137(2) 0.0126(2) 0.0164(2) 0.00122(17) -0.00455(17) -0.00326(15)
C2 0.0166(3) 0.0209(3) 0.0300(4) 0.0020(3) -0.0070(2) -0.0080(2)
C3 0.0270(4) 0.0262(4) 0.0404(5) 0.0030(4) -0.0061(4) -0.0164(3)
C4 0.0386(5) 0.0176(3) 0.0392(5) 0.0049(3) -0.0040(4) -0.0136(3)
C5 0.0318(4) 0.0128(3) 0.0437(6) 0.0056(3) -0.0060(4) -0.0028(3)
C6 0.0185(3) 0.0128(2) 0.0324(4) 0.0035(2) -0.0052(3) -0.00115(19)
C7 0.01060(17) 0.01302(19) 0.01365(19) 0.00017(16) -0.00434(15) -0.00182(14)
C8 0.0131(2) 0.0257(3) 0.0162(2) 0.0026(2) -0.00680(19) -0.0034(2)
C9 0.0151(2) 0.0304(4) 0.0221(3) 0.0006(3) -0.0105(2) -0.0038(2)
C10 0.0132(2) 0.0224(3) 0.0267(3) -0.0016(2) -0.0084(2) -0.0047(2)
C11 0.0129(2) 0.0174(2) 0.0217(3) 0.0006(2) -0.0041(2) -0.00498(17)
C12 0.01250(19) 0.0141(2) 0.0156(2) 0.00075(17) -0.00426(17) -0.00312(15)
C13 0.01082(17) 0.01213(18) 0.01202(18) -0.00107(15) -0.00400(15) -0.00123(14)
C14 0.01304(19) 0.0139(2) 0.0146(2) -0.00267(16) -0.00629(17) -0.00009(15)
C15 0.0170(2) 0.0161(2) 0.0165(2) -0.00417(18) -0.00862(19) 0.00044(18)
C16 0.0163(2) 0.0150(2) 0.0161(2) -0.00459(18) -0.00581(18) -0.00028(17)
C17 0.0145(2) 0.0161(2) 0.0181(2) -0.00512(19) -0.00563(19) 0.00180(17)
C18 0.0134(2) 0.0158(2) 0.0167(2) -0.00370(18) -0.00671(18) 0.00186(16)
C19 0.0246(3) 0.0203(3) 0.0206(3) -0.0094(2) -0.0097(2) 0.0038(2)
C20 0.0363(5) 0.0409(6) 0.0533(7) -0.0294(6) -0.0218(5) 0.0002(4)
C21 0.0501(6) 0.0303(4) 0.0175(3) -0.0050(3) -0.0078(4) 0.0072(4)
C22 0.01135(18) 0.0158(2) 0.01098(18) -0.00039(16) -0.00388(15) -0.00033(15)
C23 0.0119(2) 0.0474(5) 0.0122(2) 0.0032(3) -0.00409(19) 0.0025(3)
C24 0.0142(3) 0.0590(6) 0.0124(2) 0.0056(3) -0.0040(2) 0.0031(3)
C25 0.0134(2) 0.0259(3) 0.0132(2) 0.0009(2) -0.00264(18) 0.0000(2)
C26 0.0117(2) 0.0223(3) 0.0158(2) 0.0005(2) -0.00404(18) -0.00179(18)
C27 0.01172(19) 0.0217(3) 0.0144(2) 0.00073(19) -0.00563(17) -0.00193(17)
C28 0.0156(2) 0.0260(3) 0.0145(2) 0.0007(2) -0.00100(19) -0.0004(2)
C29 0.0266(4) 0.0292(4) 0.0190(3) -0.0023(3) -0.0030(3) -0.0025(3)
C30 0.0264(4) 0.0267(4) 0.0220(3) 0.0042(3) 0.0013(3) -0.0013(3)

loop_
_atom_type_symbol
_atom_type_description
_atom_type_scat_dispersion_real
_atom_type_scat_dispersion_imag
_atom_type_scat_source
C C 0.0033 0.0016 'International Tables Vol C Tables 4.2.6.8 and 6.1.1.4'
H H 0.0000 0.0000 'International Tables Vol C Tables 4.2.6.8 and 6.1.1.4'
N N 0.0061 0.0033 'International Tables Vol C Tables 4.2.6.8 and 6.1.1.4'
P P 0.1023 0.0942 'International Tables Vol C Tables 4.2.6.8 and 6.1.1.4'
Pd Pd -0.9988 1.0072 'International Tables Vol C Tables 4.2.6.8 and 6.1.1.4'

loop_
_geom_angle_atom_site_label_1
_geom_angle_atom_site_label_2
_geom_angle_atom_site_label_3
_geom_angle
_geom_angle_site_symmetry_1
_geom_angle_site_symmetry_3
N1 Pd1 N1 180.0 2_656 .
N1 Pd1 N2 72.28(2) 2_656 2_656
N1 Pd1 N2 107.72(2) . 2_656
N1 Pd1 N2 107.72(2) 2_656 .
N1 Pd1 N2 72.28(2) . .
N2 Pd1 N2 180.000(17) 2_656 .
N1 Pd1 P1 143.793(15) 2_656 .
N1 Pd1 P1 36.207(15) . .
N2 Pd1 P1 143.823(15) 2_656 .
N2 Pd1 P1 36.177(15) . .
N1 Pd1 P1 36.207(15) 2_656 2_656
N1 Pd1 P1 143.793(15) . 2_656
N2 Pd1 P1 36.177(15) 2_656 2_656
N2 Pd1 P1 143.823(15) . 2_656
P1 Pd1 P1 180.0 . 2_656
N2 P1 N1 97.17(3) . .
N2 P1 C1 113.88(3) . .
N1 P1 C1 114.56(3) . .
N2 P1 C7 114.21(3) . .
N1 P1 C7 110.82(3) . .
C1 P1 C7 106.29(3) . .
N2 P1 Pd1 48.685(19) . .
N1 P1 Pd1 48.647(19) . .
C1 P1 Pd1 131.53(2) . .
C7 P1 Pd1 122.16(2) . .
C13 N1 P1 127.60(4) . .
C13 N1 Pd1 133.49(4) . .
P1 N1 Pd1 95.15(3) . .
C22 N2 P1 127.17(5) . .
C22 N2 Pd1 128.25(4) . .
P1 N2 Pd1 95.14(3) . .
C6 C1 C2 119.19(7) . .
C6 C1 P1 123.48(5) . .
C2 C1 P1 117.16(5) . .
C3 C2 C1 120.16(8) . .
C3 C2 H2A 119.9 . .
C1 C2 H2A 119.9 . .
C4 C3 C2 120.20(9) . .
C4 C3 H3A 119.9 . .
C2 C3 H3A 119.9 . .
C5 C4 C3 120.15(8) . .
C5 C4 H4A 119.9 . .
C3 C4 H4A 119.9 . .
C4 C5 C6 120.12(9) . .
C4 C5 H5A 119.9 . .
C6 C5 H5A 119.9 . .
C5 C6 C1 120.19(8) . .
C5 C6 H6A 119.9 . .
C1 C6 H6A 119.9 . .
C12 C7 C8 119.29(6) . .
C12 C7 P1 119.03(5) . .
C8 C7 P1 121.65(5) . .
C9 C8 C7 120.24(7) . .
C9 C8 H8A 119.9 . .
C7 C8 H8A 119.9 . .
C8 C9 C10 120.07(7) . .
C8 C9 H9A 120.0 . .
C10 C9 H9A 120.0 . .
C11 C10 C9 120.06(6) . .
C11 C10 H10A 120.0 . .
C9 C10 H10A 120.0 . .
C10 C11 C12 120.09(7) . .
C10 C11 H11A 120.0 . .
C12 C11 H11A 120.0 . .
C11 C12 C7 120.24(6) . .
C11 C12 H12A 119.9 . .
C7 C12 H12A 119.9 . .
N1 C13 C18 122.57(5) . .
N1 C13 C14 119.80(5) . .
C18 C13 C14 117.63(6) . .
C15 C14 C13 120.73(6) . .
C15 C14 H14A 119.6 . .
C13 C14 H14A 119.6 . .
C14 C15 C16 122.00(6) . .
C14 C15 H15A 119.0 . .
C16 C15 H15A 119.0 . .
C17 C16 C15 117.08(6) . .
C17 C16 C19 121.17(6) . .
C15 C16 C19 121.74(6) . .
C16 C17 C18 121.76(6) . .
C16 C17 H17A 119.1 . .
C18 C17 H17A 119.1 . .
C17 C18 C13 120.77(6) . .
C17 C18 H18A 119.6 . .
C13 C18 H18A 119.6 . .
C16 C19 C21 111.09(8) . .
C16 C19 C20 112.12(8) . .
C21 C19 C20 111.14(10) . .
C16 C19 H19A 107.4 . .
C21 C19 H19A 107.4 . .
C20 C19 H19A 107.4 . .
C19 C20 H20A 109.5 . .
C19 C20 H20B 109.5 . .
H20A C20 H20B 109.5 . .
C19 C20 H20C 109.5 . .
H20A C20 H20C 109.5 . .
H20B C20 H20C 109.5 . .
C19 C21 H21A 109.5 . .
C19 C21 H21B 109.5 . .
H21A C21 H21B 109.5 . .
C19 C21 H21C 109.5 . .
H21A C21 H21C 109.5 . .
H21B C21 H21C 109.5 . .
C23 C22 C27 117.93(6) . .
C23 C22 N2 121.46(6) . .
C27 C22 N2 120.50(6) . .
C24 C23 C22 120.62(7) . .
C24 C23 H23A 119.7 . .
C22 C23 H23A 119.7 . .
C23 C24 C25 121.91(7) . .
C23 C24 H24A 119.0 . .
C25 C24 H24A 119.0 . .
C26 C25 C24 117.11(6) . .
C26 C25 C28 121.00(6) . .
C24 C25 C28 121.76(7) . .
C25 C26 C27 121.76(6) . .
C25 C26 H26A 119.1 . .
C27 C26 H26A 119.1 . .
C26 C27 C22 120.66(6) . .
C26 C27 H27A 119.7 . .
C22 C27 H27A 119.7 . .
C25 C28 C29 109.97(7) . .
C25 C28 C30 112.95(7) . .
C29 C28 C30 110.38(8) . .
C25 C28 H28A 107.8 . .
C29 C28 H28A 107.8 . .
C30 C28 H28A 107.8 . .
C28 C29 H29A 109.5 . .
C28 C29 H29B 109.5 . .
H29A C29 H29B 109.5 . .
C28 C29 H29C 109.5 . .
H29A C29 H29C 109.5 . .
H29B C29 H29C 109.5 . .
C28 C30 H30A 109.5 . .
C28 C30 H30B 109.5 . .
H30A C30 H30B 109.5 . .
C28 C30 H30C 109.5 . .
H30A C30 H30C 109.5 . .
H30B C30 H30C 109.5 . .

loop_
_geom_bond_atom_site_label_1
_geom_bond_atom_site_label_2
_geom_bond_distance
_geom_bond_site_symmetry_2
Pd1 N1 2.0609(5) 2_656
Pd1 N1 2.0609(5) .
Pd1 N2 2.0621(5) 2_656
Pd1 N2 2.0621(5) .
Pd1 P1 2.73447(16) .
Pd1 P1 2.73447(16) 2_656
P1 N2 1.6206(5) .
P1 N1 1.6218(5) .
P1 C1 1.7973(7) .
P1 C7 1.8065(6) .
N1 C13 1.3965(8) .
N2 C22 1.4074(8) .
C1 C6 1.3985(10) .
C1 C2 1.3993(10) .
C2 C3 1.3906(12) .
C2 H2A 0.9500 .
C3 C4 1.3867(17) .
C3 H3A 0.9500 .
C4 C5 1.3846(16) .
C4 H4A 0.9500 .
C5 C6 1.3931(12) .
C5 H5A 0.9500 .
C6 H6A 0.9500 .
C7 C12 1.3983(9) .
C7 C8 1.4024(9) .
C8 C9 1.3918(10) .
C8 H8A 0.9500 .
C9 C10 1.3943(12) .
C9 H9A 0.9500 .
C10 C11 1.3890(11) .
C10 H10A 0.9500 .
C11 C12 1.3963(9) .
C11 H11A 0.9500 .
C12 H12A 0.9500 .
C13 C18 1.4039(9) .
C13 C14 1.4043(9) .
C14 C15 1.3899(9) .
C14 H14A 0.9500 .
C15 C16 1.3972(10) .
C15 H15A 0.9500 .
C16 C17 1.3948(10) .
C16 C19 1.5178(10) .
C17 C18 1.3955(9) .
C17 H17A 0.9500 .
C18 H18A 0.9500 .
C19 C21 1.5288(15) .
C19 C20 1.5321(15) .
C19 H19A 1.0000 .
C20 H20A 0.9800 .
C20 H20B 0.9800 .
C20 H20C 0.9800 .
C21 H21A 0.9800 .
C21 H21B 0.9800 .
C21 H21C 0.9800 .
C22 C23 1.3968(9) .
C22 C27 1.4000(9) .
C23 C24 1.3912(11) .
C23 H23A 0.9500 .
C24 C25 1.3957(11) .
C24 H24A 0.9500 .
C25 C26 1.3908(10) .
C25 C28 1.5183(10) .
C26 C27 1.3944(10) .
C26 H26A 0.9500 .
C27 H27A 0.9500 .
C28 C29 1.5299(14) .
C28 C30 1.5298(13) .
C28 H28A 1.0000 .
C29 H29A 0.9800 .
C29 H29B 0.9800 .
C29 H29C 0.9800 .
C30 H30A 0.9800 .
C30 H30B 0.9800 .
C30 H30C 0.9800 .

loop_
_geom_torsion_atom_site_label_1
_geom_torsion_atom_site_label_2
_geom_torsion_atom_site_label_3
_geom_torsion_atom_site_label_4
_geom_torsion
_geom_torsion_site_symmetry_1
N1 Pd1 P1 N2 -5.64(4) 2_656
N1 Pd1 P1 N2 174.36(4) .
N2 Pd1 P1 N2 180.0 2_656
N1 Pd1 P1 N1 180.0 2_656
N2 Pd1 P1 N1 5.64(4) 2_656
N2 Pd1 P1 N1 -174.36(4) .
N1 Pd1 P1 C1 -92.29(4) 2_656
N1 Pd1 P1 C1 87.71(4) .
N2 Pd1 P1 C1 93.35(4) 2_656
N2 Pd1 P1 C1 -86.65(4) .
N1 Pd1 P1 C7 89.66(4) 2_656
N1 Pd1 P1 C7 -90.34(4) .
N2 Pd1 P1 C7 -84.70(4) 2_656
N2 Pd1 P1 C7 95.30(4) .
N2 P1 N1 C13 156.04(6) .
C1 P1 N1 C13 35.63(7) .
C7 P1 N1 C13 -84.61(6) .
Pd1 P1 N1 C13 160.31(7) .
N2 P1 N1 Pd1 -4.27(3) .
C1 P1 N1 Pd1 -124.67(3) .
C7 P1 N1 Pd1 115.08(3) .
N2 Pd1 N1 C13 25.09(7) 2_656
N2 Pd1 N1 C13 -154.91(7) .
P1 Pd1 N1 C13 -158.40(8) .
P1 Pd1 N1 C13 21.60(8) 2_656
N2 Pd1 N1 P1 -176.51(2) 2_656
N2 Pd1 N1 P1 3.49(2) .
P1 Pd1 N1 P1 180.0 2_656
N1 P1 N2 C22 -143.74(6) .
C1 P1 N2 C22 -22.82(7) .
C7 P1 N2 C22 99.56(6) .
Pd1 P1 N2 C22 -148.01(7) .
N1 P1 N2 Pd1 4.27(3) .
C1 P1 N2 Pd1 125.18(3) .
C7 P1 N2 Pd1 -112.44(3) .
N1 Pd1 N2 C22 -36.01(6) 2_656
N1 Pd1 N2 C22 143.99(6) .
P1 Pd1 N2 C22 147.48(7) .
P1 Pd1 N2 C22 -32.52(7) 2_656
N1 Pd1 N2 P1 176.51(2) 2_656
N1 Pd1 N2 P1 -3.49(2) .
P1 Pd1 N2 P1 180.0 2_656
N2 P1 C1 C6 141.47(7) .
N1 P1 C1 C6 -107.89(7) .
C7 P1 C1 C6 14.83(8) .
Pd1 P1 C1 C6 -163.44(6) .
N2 P1 C1 C2 -43.36(7) .
N1 P1 C1 C2 67.28(7) .
C7 P1 C1 C2 -169.99(6) .
Pd1 P1 C1 C2 11.73(8) .
C6 C1 C2 C3 -0.28(14) .
P1 C1 C2 C3 -175.67(8) .
C1 C2 C3 C4 0.07(17) .
C2 C3 C4 C5 0.31(19) .
C3 C4 C5 C6 -0.5(2) .
C4 C5 C6 C1 0.26(18) .
C2 C1 C6 C5 0.12(14) .
P1 C1 C6 C5 175.20(8) .
N2 P1 C7 C12 106.10(5) .
N1 P1 C7 C12 -2.41(6) .
C1 P1 C7 C12 -127.47(5) .
Pd1 P1 C7 C12 51.01(6) .
N2 P1 C7 C8 -72.02(7) .
N1 P1 C7 C8 179.47(6) .
C1 P1 C7 C8 54.41(7) .
Pd1 P1 C7 C8 -127.11(5) .
C12 C7 C8 C9 -0.10(11) .
P1 C7 C8 C9 178.01(6) .
C7 C8 C9 C10 0.27(13) .
C8 C9 C10 C11 -0.15(13) .
C9 C10 C11 C12 -0.14(12) .
C10 C11 C12 C7 0.30(11) .
C8 C7 C12 C11 -0.18(10) .
P1 C7 C12 C11 -178.34(5) .
P1 N1 C13 C18 29.82(9) .
Pd1 N1 C13 C18 -177.74(5) .
P1 N1 C13 C14 -150.78(5) .
Pd1 N1 C13 C14 1.66(9) .
N1 C13 C14 C15 -178.61(6) .
C18 C13 C14 C15 0.82(10) .
C13 C14 C15 C16 -1.52(11) .
C14 C15 C16 C17 1.00(11) .
C14 C15 C16 C19 -179.75(7) .
C15 C16 C17 C18 0.16(11) .
C19 C16 C17 C18 -179.09(8) .
C16 C17 C18 C13 -0.82(12) .
N1 C13 C18 C17 179.73(7) .
C14 C13 C18 C17 0.32(10) .
C17 C16 C19 C21 108.65(10) .
C15 C16 C19 C21 -70.57(11) .
C17 C16 C19 C20 -126.31(10) .
C15 C16 C19 C20 54.47(12) .
P1 N2 C22 C23 -61.29(10) .
Pd1 N2 C22 C23 160.92(7) .
P1 N2 C22 C27 122.59(6) .
Pd1 N2 C22 C27 -15.20(9) .
C27 C22 C23 C24 -0.38(15) .
N2 C22 C23 C24 -176.60(10) .
C22 C23 C24 C25 0.08(19) .
C23 C24 C25 C26 -0.11(17) .
C23 C24 C25 C28 175.72(10) .
C24 C25 C26 C27 0.45(13) .
C28 C25 C26 C27 -175.41(8) .
C25 C26 C27 C22 -0.78(12) .
C23 C22 C27 C26 0.72(12) .
N2 C22 C27 C26 176.97(7) .
C26 C25 C28 C29 106.44(9) .
C24 C25 C28 C29 -69.22(12) .
C26 C25 C28 C30 -129.76(9) .
C24 C25 C28 C30 54.57(13) .
